data_7060119
loop_
_publ_author_name
'Schwade, V\^ania Denise'
'Teixeira, Estefane Isis'
'dos Santos, F\'abio Alencar'
'Bortolotto, Tanize'
'Tirloni, B\'arbara'
'Abram, Ulrich'

_publ_section_title
;
 Fluorescence studies and photocatalytic application for hydrogen
 production of ZnII and CdII complexes with isophthaloylbis(thioureas)
;
_journal_issue 45
_journal_name_full 'New Journal of Chemistry'
_journal_page_first 19598
_journal_page_last 19611
_journal_paper_doi 10.1039/D0NJ03778H
_journal_volume 44
_journal_year 2020
_chemical_formula_moiety 'C34 H26 N4 O2 S2, 2(C2 H6 O S)'
_chemical_formula_sum 'C38 H38 N4 O4 S4'
_chemical_formula_weight 742.96
_space_group_crystal_system monoclinic
_space_group_IT_number 15
_space_group_name_Hall '-C 2yc'
_space_group_name_H-M_alt 'C 1 2/c 1'
_atom_sites_solution_hydrogens geom
_audit_creation_method SHELXL-2018/3
_audit_update_record
;
2020-09-10 deposited with the CCDC.	2020-10-16 downloaded from the CCDC.
;
_cell_angle_alpha 90
_cell_angle_beta 117.368(3)
_cell_angle_gamma 90
_cell_formula_units_Z 8
_cell_length_a 37.5637(10)
_cell_length_b 6.6298(2)
_cell_length_c 34.3853(10)
_cell_measurement_reflns_used 9977
_cell_measurement_temperature 296(2)
_cell_measurement_theta_max 72.21
_cell_measurement_theta_min 2.65
_cell_volume 7604.8(4)
_computing_cell_refinement 'SAINT V8.34A (Bruker AXS Inc., 2013)'
_computing_data_collection 'APEX3 v2015.5-2 (Bruker AXS Inc., 2015)'
_computing_data_reduction 'SAINT V8.34A (Bruker AXS Inc., 2013)'
_computing_molecular_graphics 'Crystal Impact Diamond v3.2k'
_computing_publication_material 'Bruker SHELXTL'
_computing_structure_refinement 'SHELXL-2018/3 (Sheldrick, 2018)'
_computing_structure_solution 'SHELXT 2014/5 (Sheldrick, 2014)'
_diffrn_ambient_temperature 296(2)
_diffrn_measured_fraction_theta_full 0.995
_diffrn_measured_fraction_theta_max 0.985
_diffrn_measurement_device_type 'Bruker D8 Quest Photon 100 diffractometer'
_diffrn_radiation_type CuK\a
_diffrn_radiation_wavelength 1.54178
_diffrn_reflns_av_R_equivalents 0.0402
_diffrn_reflns_av_unetI/netI 0.0417
_diffrn_reflns_Laue_measured_fraction_full 0.995
_diffrn_reflns_Laue_measured_fraction_max 0.985
_diffrn_reflns_limit_h_max 46
_diffrn_reflns_limit_h_min -46
_diffrn_reflns_limit_k_max 8
_diffrn_reflns_limit_k_min -6
_diffrn_reflns_limit_l_max 42
_diffrn_reflns_limit_l_min -42
_diffrn_reflns_number 23271
_diffrn_reflns_point_group_measured_fraction_full 0.995
_diffrn_reflns_point_group_measured_fraction_max 0.985
_diffrn_reflns_theta_full 67.679
_diffrn_reflns_theta_max 72.196
_diffrn_reflns_theta_min 2.649
_diffrn_source 'microfocus X ray tube'
_exptl_absorpt_coefficient_mu 2.654
_exptl_absorpt_correction_T_max 0.7536
_exptl_absorpt_correction_T_min 0.5871
_exptl_absorpt_correction_type multi-scan
_exptl_absorpt_process_details
;
SADABS (version 2014/5; Bruker, 2014) was used to perform the
multi-scan absorption correction.
;
_exptl_crystal_colour colorless
_exptl_crystal_density_diffrn 1.298
_exptl_crystal_description block
_exptl_crystal_F_000 3120
_exptl_crystal_size_max 0.464
_exptl_crystal_size_mid 0.165
_exptl_crystal_size_min 0.068
_refine_diff_density_max 1.101
_refine_diff_density_min -0.558
_refine_diff_density_rms 0.052
_refine_ls_extinction_method none
_refine_ls_goodness_of_fit_ref 1.045
_refine_ls_hydrogen_treatment constr
_refine_ls_matrix_type full
_refine_ls_number_parameters 455
_refine_ls_number_reflns 7390
_refine_ls_number_restraints 0
_refine_ls_restrained_S_all 1.045
_refine_ls_R_factor_all 0.0731
_refine_ls_R_factor_gt 0.0556
_refine_ls_shift/su_max 0.001
_refine_ls_shift/su_mean 0.000
_refine_ls_structure_factor_coef Fsqd
_refine_ls_weighting_details 'w=1/[\s^2^(Fo^2^)+(0.0721P)^2^+9.0523P] where P=(Fo^2^+2Fc^2^)/3'
_refine_ls_weighting_scheme calc
_refine_ls_wR_factor_gt 0.1448
_refine_ls_wR_factor_ref 0.1586
_reflns_Friedel_coverage 0.000
_reflns_number_gt 5689
_reflns_number_total 7390
_reflns_threshold_expression 'I > 2\s(I)'
_cod_data_source_file d0nj03778h2.cif
_cod_data_source_block H2LPh_2DMSO
_cod_original_sg_symbol_H-M 'C 2/c'
_cod_database_code 7060119
_shelx_shelxl_version_number 2018/3
_shelx_space_group_comment
;
The symmetry employed for this shelxl refinement is uniquely defined
by the following loop, which should always be used as a source of
symmetry information in preference to the above space-group names.
They are only intended as comments.
;

loop_
_space_group_symop_operation_xyz
'x, y, z'
'-x, y, -z+1/2'
'x+1/2, y+1/2, z'
'-x+1/2, y+1/2, -z+1/2'
'-x, -y, -z'
'x, -y, z-1/2'
'-x+1/2, -y+1/2, -z'
'x+1/2, -y+1/2, z-1/2'

loop_
_atom_site_label
_atom_site_type_symbol
_atom_site_fract_x
_atom_site_fract_y
_atom_site_fract_z
_atom_site_U_iso_or_equiv
_atom_site_adp_type
_atom_site_occupancy
_atom_site_site_symmetry_order
_atom_site_calc_flag
_atom_site_refinement_flags_posn
_atom_site_refinement_flags_adp
_atom_site_refinement_flags_occupancy
_atom_site_disorder_assembly
_atom_site_disorder_group
S1 S 0.55241(2) 0.61211(13) 0.38820(3) 0.0597(2) Uani 1 1 d . . . . .
S2 S 0.25846(2) 0.45863(15) 0.05473(2) 0.0667(2) Uani 1 1 d . . . . .
O1 O 0.43573(6) 0.7822(3) 0.30849(6) 0.0591(5) Uani 1 1 d . . . . .
O2 O 0.30029(6) 0.7045(3) 0.18129(7) 0.0612(6) Uani 1 1 d . . . . .
N11 N 0.47602(6) 0.5119(3) 0.33973(7) 0.0451(5) Uani 1 1 d . . . . .
H11 H 0.480620 0.388308 0.335923 0.054 Uiso 1 1 calc R U . . .
N12 N 0.29192(6) 0.4181(3) 0.14074(7) 0.0472(5) Uani 1 1 d . . . . .
H12 H 0.301396 0.299869 0.140867 0.057 Uiso 1 1 calc R U . . .
N13 N 0.48966(6) 0.7108(3) 0.40010(7) 0.0434(5) Uani 1 1 d . . . . .
N14 N 0.22795(6) 0.5602(4) 0.10812(7) 0.0474(5) Uani 1 1 d . . . . .
C1 C 0.40851(7) 0.4635(4) 0.27953(8) 0.0394(5) Uani 1 1 d . . . . .
C2 C 0.40843(8) 0.2574(4) 0.28713(8) 0.0451(6) Uani 1 1 d . . . . .
H2 H 0.429854 0.198589 0.310953 0.054 Uiso 1 1 calc R U . . .
C3 C 0.37645(9) 0.1407(4) 0.25920(9) 0.0517(6) Uani 1 1 d . . . . .
H3 H 0.376284 0.003516 0.264763 0.062 Uiso 1 1 calc R U . . .
C4 C 0.34473(8) 0.2239(4) 0.22318(9) 0.0472(6) Uani 1 1 d . . . . .
H4 H 0.323735 0.142744 0.204157 0.057 Uiso 1 1 calc R U . . .
C5 C 0.34434(7) 0.4306(4) 0.21548(8) 0.0402(5) Uani 1 1 d . . . . .
C6 C 0.37620(7) 0.5484(4) 0.24394(8) 0.0408(5) Uani 1 1 d . . . . .
H6 H 0.375880 0.686496 0.239082 0.049 Uiso 1 1 calc R U . . .
C11 C 0.44051(7) 0.6016(4) 0.30953(8) 0.0419(5) Uani 1 1 d . . . . .
C12 C 0.31033(7) 0.5328(4) 0.17837(8) 0.0454(6) Uani 1 1 d . . . . .
C13 C 0.50412(7) 0.6154(4) 0.37565(8) 0.0440(6) Uani 1 1 d . . . . .
C14 C 0.25903(8) 0.4820(4) 0.10266(9) 0.0475(6) Uani 1 1 d . . . . .
C15 C 0.45070(7) 0.6693(4) 0.39709(8) 0.0444(6) Uani 1 1 d . . . . .
C16 C 0.44158(9) 0.4782(5) 0.40562(11) 0.0579(7) Uani 1 1 d . . . . .
H16 H 0.460194 0.374386 0.412744 0.069 Uiso 1 1 calc R U . . .
C17 C 0.40434(10) 0.4423(5) 0.40347(12) 0.0709(9) Uani 1 1 d . . . . .
H17 H 0.397917 0.313491 0.408935 0.085 Uiso 1 1 calc R U . . .
C18 C 0.37699(9) 0.5949(6) 0.39339(12) 0.0706(9) Uani 1 1 d . . . . .
H18 H 0.352203 0.569912 0.392357 0.085 Uiso 1 1 calc R U . . .
C19 C 0.38617(9) 0.7852(5) 0.38479(10) 0.0616(8) Uani 1 1 d . . . . .
H19 H 0.367483 0.888559 0.377785 0.074 Uiso 1 1 calc R U . . .
C20 C 0.42300(8) 0.8235(4) 0.38649(9) 0.0521(6) Uani 1 1 d . . . . .
H20 H 0.429131 0.952120 0.380564 0.063 Uiso 1 1 calc R U . . .
C21 C 0.51373(7) 0.8566(4) 0.43267(8) 0.0441(6) Uani 1 1 d . . . . .
C22 C 0.52364(9) 1.0364(5) 0.42052(10) 0.0571(7) Uani 1 1 d . . . . .
H22 H 0.515823 1.063612 0.391172 0.069 Uiso 1 1 calc R U . . .
C23 C 0.54545(10) 1.1778(5) 0.45247(12) 0.0701(9) Uani 1 1 d . . . . .
H23 H 0.552455 1.299864 0.444541 0.084 Uiso 1 1 calc R U . . .
C24 C 0.55671(10) 1.1375(5) 0.49582(11) 0.0690(9) Uani 1 1 d . . . . .
H24 H 0.571164 1.232733 0.517129 0.083 Uiso 1 1 calc R U . . .
C25 C 0.54677(10) 0.9590(5) 0.50753(10) 0.0653(8) Uani 1 1 d . . . . .
H25 H 0.554480 0.932764 0.536901 0.078 Uiso 1 1 calc R U . . .
C26 C 0.52525(8) 0.8152(5) 0.47620(9) 0.0532(7) Uani 1 1 d . . . . .
H26 H 0.518656 0.692639 0.484375 0.064 Uiso 1 1 calc R U . . .
C27 C 0.22095(7) 0.5156(4) 0.14487(8) 0.0473(6) Uani 1 1 d . . . . .
C28 C 0.22500(9) 0.3211(5) 0.16071(10) 0.0569(7) Uani 1 1 d . . . . .
H28 H 0.232430 0.217475 0.147689 0.068 Uiso 1 1 calc R U . . .
C29 C 0.21792(10) 0.2810(6) 0.19620(11) 0.0690(9) Uani 1 1 d . . . . .
H29 H 0.221230 0.150695 0.207332 0.083 Uiso 1 1 calc R U . . .
C30 C 0.20609(11) 0.4318(7) 0.21494(11) 0.0748(10) Uani 1 1 d . . . . .
H30 H 0.201499 0.404000 0.238764 0.090 Uiso 1 1 calc R U . . .
C31 C 0.20104(11) 0.6238(6) 0.19849(11) 0.0742(9) Uani 1 1 d . . . . .
H31 H 0.192344 0.725456 0.210738 0.089 Uiso 1 1 calc R U . . .
C32 C 0.20884(9) 0.6675(5) 0.16363(10) 0.0602(7) Uani 1 1 d . . . . .
H32 H 0.205924 0.798642 0.152965 0.072 Uiso 1 1 calc R U . . .
C33 C 0.20010(7) 0.6926(4) 0.07468(8) 0.0469(6) Uani 1 1 d . . . . .
C34 C 0.16127(8) 0.6300(5) 0.04792(9) 0.0554(7) Uani 1 1 d . . . . .
H34 H 0.152594 0.503004 0.051385 0.067 Uiso 1 1 calc R U . . .
C35 C 0.13560(9) 0.7604(6) 0.01588(10) 0.0673(9) Uani 1 1 d . . . . .
H35 H 0.109474 0.719903 -0.002543 0.081 Uiso 1 1 calc R U . . .
C36 C 0.14802(10) 0.9470(6) 0.01093(12) 0.0733(10) Uani 1 1 d . . . . .
H36 H 0.130390 1.032814 -0.010774 0.088 Uiso 1 1 calc R U . . .
C37 C 0.18638(11) 1.0089(5) 0.03777(13) 0.0754(10) Uani 1 1 d . . . . .
H37 H 0.194758 1.136619 0.034266 0.090 Uiso 1 1 calc R U . . .
C38 C 0.21263(9) 0.8820(5) 0.07004(11) 0.0628(8) Uani 1 1 d . . . . .
H38 H 0.238619 0.924244 0.088516 0.075 Uiso 1 1 calc R U . . .
S3 S 0.54896(2) 0.14956(13) 0.32571(3) 0.0622(2) Uani 1 1 d . . . . .
O3 O 0.50505(7) 0.1853(4) 0.30990(8) 0.0675(6) Uani 1 1 d . . . . .
C39 C 0.56550(13) 0.3419(6) 0.30227(14) 0.0818(11) Uani 1 1 d . . . . .
H39A H 0.592113 0.311503 0.306765 0.123 Uiso 1 1 calc R U . . .
H39B H 0.565641 0.468582 0.315869 0.123 Uiso 1 1 calc R U . . .
H39C H 0.547747 0.350208 0.271439 0.123 Uiso 1 1 calc R U . . .
C40 C 0.55263(14) -0.0515(6) 0.29334(15) 0.0908(12) Uani 1 1 d . . . . .
H40A H 0.580280 -0.073884 0.300800 0.136 Uiso 1 1 calc R U . . .
H40B H 0.538044 -0.016952 0.262885 0.136 Uiso 1 1 calc R U . . .
H40C H 0.541540 -0.172066 0.298884 0.136 Uiso 1 1 calc R U . . .
S4 S 0.32331(3) 0.00462(17) 0.08970(4) 0.0905(3) Uani 1 1 d . . . . .
O4 O 0.34095(8) 0.1181(4) 0.13151(8) 0.0844(8) Uani 1 1 d . . . . .
C41 C 0.34302(19) 0.1249(10) 0.05736(17) 0.134(2) Uani 1 1 d . . . . .
H41A H 0.337165 0.044484 0.031917 0.200 Uiso 1 1 calc R U . . .
H41B H 0.371518 0.139479 0.074315 0.200 Uiso 1 1 calc R U . . .
H41C H 0.330978 0.255603 0.048446 0.200 Uiso 1 1 calc R U . . .
C42 C 0.35150(15) -0.2254(7) 0.1012(2) 0.121(2) Uani 1 1 d . . . . .
H42A H 0.341661 -0.306149 0.075132 0.182 Uiso 1 1 calc R U . . .
H42B H 0.348636 -0.298554 0.123697 0.182 Uiso 1 1 calc R U . . .
H42C H 0.379278 -0.194711 0.110908 0.182 Uiso 1 1 calc R U . . .

loop_
_atom_site_aniso_label
_atom_site_aniso_U_11
_atom_site_aniso_U_22
_atom_site_aniso_U_33
_atom_site_aniso_U_23
_atom_site_aniso_U_13
_atom_site_aniso_U_12
S1 0.0358(3) 0.0866(5) 0.0571(4) -0.0073(4) 0.0217(3) -0.0025(3)
S2 0.0534(4) 0.0993(6) 0.0431(4) -0.0061(4) 0.0184(3) 0.0080(4)
O1 0.0586(12) 0.0450(10) 0.0472(11) 0.0000(8) 0.0016(9) 0.0011(9)
O2 0.0461(11) 0.0505(11) 0.0620(12) -0.0070(9) 0.0036(9) 0.0066(9)
N11 0.0369(11) 0.0514(12) 0.0387(11) -0.0041(9) 0.0103(9) 0.0035(9)
N12 0.0358(11) 0.0546(12) 0.0412(11) -0.0058(10) 0.0090(9) 0.0061(9)
N13 0.0311(10) 0.0594(12) 0.0356(10) -0.0041(9) 0.0119(8) -0.0033(9)
N14 0.0347(11) 0.0615(13) 0.0395(11) 0.0014(10) 0.0113(9) 0.0030(10)
C1 0.0373(12) 0.0451(12) 0.0336(12) -0.0021(10) 0.0143(10) 0.0037(10)
C2 0.0420(13) 0.0482(13) 0.0392(13) 0.0040(11) 0.0135(11) 0.0064(11)
C3 0.0558(16) 0.0404(13) 0.0554(16) 0.0031(12) 0.0225(13) 0.0014(12)
C4 0.0414(14) 0.0470(13) 0.0486(14) -0.0060(11) 0.0167(11) -0.0052(11)
C5 0.0342(12) 0.0458(13) 0.0379(12) -0.0021(10) 0.0143(10) 0.0030(10)
C6 0.0396(13) 0.0400(12) 0.0375(12) -0.0022(10) 0.0132(10) 0.0034(10)
C11 0.0398(13) 0.0478(14) 0.0329(12) 0.0007(10) 0.0124(10) 0.0025(11)
C12 0.0335(12) 0.0500(14) 0.0444(14) -0.0035(11) 0.0108(11) -0.0003(11)
C13 0.0372(13) 0.0543(14) 0.0363(12) 0.0030(11) 0.0131(10) 0.0007(11)
C14 0.0348(12) 0.0563(15) 0.0421(13) -0.0058(12) 0.0096(11) -0.0024(11)
C15 0.0319(12) 0.0600(15) 0.0376(12) -0.0040(11) 0.0128(10) -0.0037(11)
C16 0.0488(16) 0.0607(16) 0.0677(19) 0.0066(14) 0.0298(14) 0.0024(13)
C17 0.0582(19) 0.072(2) 0.088(2) 0.0076(18) 0.0377(18) -0.0120(16)
C18 0.0378(15) 0.098(3) 0.075(2) -0.0045(19) 0.0253(15) -0.0084(16)
C19 0.0367(14) 0.079(2) 0.0614(18) -0.0080(16) 0.0160(13) 0.0057(14)
C20 0.0424(14) 0.0593(16) 0.0484(15) -0.0029(12) 0.0154(12) 0.0003(12)
C21 0.0311(12) 0.0582(15) 0.0387(13) -0.0019(11) 0.0124(10) 0.0002(11)
C22 0.0520(16) 0.0648(17) 0.0479(15) 0.0071(14) 0.0172(13) -0.0051(14)
C23 0.061(2) 0.0595(18) 0.078(2) -0.0006(16) 0.0220(17) -0.0095(15)
C24 0.0513(17) 0.073(2) 0.063(2) -0.0198(17) 0.0097(15) -0.0028(15)
C25 0.0569(18) 0.085(2) 0.0424(15) -0.0100(15) 0.0125(13) 0.0011(16)
C26 0.0459(15) 0.0684(17) 0.0405(14) -0.0011(13) 0.0156(12) -0.0034(13)
C27 0.0331(12) 0.0618(16) 0.0390(13) -0.0001(12) 0.0097(10) -0.0004(11)
C28 0.0466(16) 0.0644(17) 0.0528(16) 0.0006(14) 0.0170(13) -0.0010(13)
C29 0.0566(19) 0.081(2) 0.0597(19) 0.0149(17) 0.0184(15) -0.0054(16)
C30 0.069(2) 0.106(3) 0.0507(18) 0.0023(19) 0.0292(16) -0.007(2)
C31 0.074(2) 0.095(3) 0.0594(19) -0.0118(19) 0.0360(18) 0.000(2)
C32 0.0570(18) 0.0669(18) 0.0545(17) -0.0041(14) 0.0237(14) 0.0037(14)
C33 0.0348(13) 0.0616(15) 0.0395(13) 0.0011(12) 0.0129(11) 0.0020(11)
C34 0.0379(14) 0.0749(18) 0.0493(15) 0.0033(14) 0.0164(12) -0.0032(13)
C35 0.0357(14) 0.103(3) 0.0531(17) 0.0110(17) 0.0118(13) 0.0064(16)
C36 0.0578(19) 0.091(2) 0.066(2) 0.0263(19) 0.0238(16) 0.0216(18)
C37 0.073(2) 0.0634(19) 0.086(2) 0.0158(18) 0.034(2) 0.0048(17)
C38 0.0470(16) 0.0684(18) 0.0621(19) 0.0002(15) 0.0157(14) -0.0050(14)
S3 0.0634(5) 0.0747(5) 0.0583(4) 0.0108(4) 0.0364(4) 0.0140(4)
O3 0.0610(13) 0.0759(14) 0.0749(14) -0.0090(11) 0.0392(12) 0.0039(11)
C39 0.093(3) 0.089(2) 0.091(3) 0.004(2) 0.065(2) 0.001(2)
C40 0.110(3) 0.076(2) 0.098(3) 0.005(2) 0.058(3) 0.030(2)
S4 0.0589(5) 0.1022(7) 0.1121(8) -0.0330(6) 0.0409(5) -0.0009(5)
O4 0.0946(19) 0.0978(18) 0.0636(14) -0.0071(13) 0.0387(14) 0.0272(15)
C41 0.157(5) 0.179(6) 0.087(3) 0.014(4) 0.075(4) 0.045(5)
C42 0.094(3) 0.088(3) 0.199(6) -0.034(3) 0.082(4) -0.004(3)

loop_
_atom_type_symbol
_atom_type_description
_atom_type_scat_dispersion_real
_atom_type_scat_dispersion_imag
_atom_type_scat_source
C C 0.0181 0.0091 'International Tables Vol C Tables 4.2.6.8 and 6.1.1.4'
H H 0.0000 0.0000 'International Tables Vol C Tables 4.2.6.8 and 6.1.1.4'
N N 0.0311 0.0180 'International Tables Vol C Tables 4.2.6.8 and 6.1.1.4'
O O 0.0492 0.0322 'International Tables Vol C Tables 4.2.6.8 and 6.1.1.4'
S S 0.3331 0.5567 'International Tables Vol C Tables 4.2.6.8 and 6.1.1.4'

loop_
_geom_angle_atom_site_label_1
_geom_angle_atom_site_label_2
_geom_angle_atom_site_label_3
_geom_angle
_geom_angle_site_symmetry_1
_geom_angle_site_symmetry_3
_geom_angle_publ_flag
C13 N11 C11 122.1(2) . . ?
C13 N11 H11 119.0 . . ?
C11 N11 H11 119.0 . . ?
C12 N12 C14 124.0(2) . . ?
C12 N12 H12 118.0 . . ?
C14 N12 H12 118.0 . . ?
C13 N13 C21 120.7(2) . . ?
C13 N13 C15 123.4(2) . . ?
C21 N13 C15 115.9(2) . . ?
C14 N14 C27 123.8(2) . . ?
C14 N14 C33 118.3(2) . . ?
C27 N14 C33 117.9(2) . . ?
C6 C1 C2 119.2(2) . . ?
C6 C1 C11 117.6(2) . . ?
C2 C1 C11 123.1(2) . . ?
C3 C2 C1 119.8(2) . . ?
C3 C2 H2 120.1 . . ?
C1 C2 H2 120.1 . . ?
C4 C3 C2 121.1(2) . . ?
C4 C3 H3 119.4 . . ?
C2 C3 H3 119.4 . . ?
C3 C4 C5 119.5(2) . . ?
C3 C4 H4 120.2 . . ?
C5 C4 H4 120.2 . . ?
C6 C5 C4 119.3(2) . . ?
C6 C5 C12 118.0(2) . . ?
C4 C5 C12 122.7(2) . . ?
C1 C6 C5 121.0(2) . . ?
C1 C6 H6 119.5 . . ?
C5 C6 H6 119.5 . . ?
O1 C11 N11 121.5(2) . . ?
O1 C11 C1 121.9(2) . . ?
N11 C11 C1 116.6(2) . . ?
O2 C12 N12 123.5(2) . . ?
O2 C12 C5 122.1(2) . . ?
N12 C12 C5 114.5(2) . . ?
N13 C13 N11 115.4(2) . . ?
N13 C13 S1 123.27(19) . . ?
N11 C13 S1 121.3(2) . . ?
N14 C14 N12 115.6(2) . . ?
N14 C14 S2 123.7(2) . . ?
N12 C14 S2 120.7(2) . . ?
C16 C15 C20 120.3(3) . . ?
C16 C15 N13 120.1(2) . . ?
C20 C15 N13 119.5(2) . . ?
C15 C16 C17 119.3(3) . . ?
C15 C16 H16 120.4 . . ?
C17 C16 H16 120.4 . . ?
C18 C17 C16 120.6(3) . . ?
C18 C17 H17 119.7 . . ?
C16 C17 H17 119.7 . . ?
C17 C18 C19 119.9(3) . . ?
C17 C18 H18 120.0 . . ?
C19 C18 H18 120.0 . . ?
C18 C19 C20 120.3(3) . . ?
C18 C19 H19 119.8 . . ?
C20 C19 H19 119.8 . . ?
C19 C20 C15 119.5(3) . . ?
C19 C20 H20 120.2 . . ?
C15 C20 H20 120.2 . . ?
C22 C21 C26 120.6(3) . . ?
C22 C21 N13 120.6(2) . . ?
C26 C21 N13 118.8(2) . . ?
C21 C22 C23 119.4(3) . . ?
C21 C22 H22 120.3 . . ?
C23 C22 H22 120.3 . . ?
C24 C23 C22 120.1(3) . . ?
C24 C23 H23 119.9 . . ?
C22 C23 H23 119.9 . . ?
C25 C24 C23 120.1(3) . . ?
C25 C24 H24 119.9 . . ?
C23 C24 H24 119.9 . . ?
C24 C25 C26 120.7(3) . . ?
C24 C25 H25 119.6 . . ?
C26 C25 H25 119.6 . . ?
C21 C26 C25 119.1(3) . . ?
C21 C26 H26 120.5 . . ?
C25 C26 H26 120.5 . . ?
C28 C27 C32 119.8(3) . . ?
C28 C27 N14 120.6(3) . . ?
C32 C27 N14 119.6(3) . . ?
C27 C28 C29 119.6(3) . . ?
C27 C28 H28 120.2 . . ?
C29 C28 H28 120.2 . . ?
C30 C29 C28 120.6(3) . . ?
C30 C29 H29 119.7 . . ?
C28 C29 H29 119.7 . . ?
C29 C30 C31 119.8(3) . . ?
C29 C30 H30 120.1 . . ?
C31 C30 H30 120.1 . . ?
C30 C31 C32 120.4(3) . . ?
C30 C31 H31 119.8 . . ?
C32 C31 H31 119.8 . . ?
C27 C32 C31 119.7(3) . . ?
C27 C32 H32 120.1 . . ?
C31 C32 H32 120.1 . . ?
C38 C33 C34 120.6(3) . . ?
C38 C33 N14 119.1(2) . . ?
C34 C33 N14 120.3(3) . . ?
C33 C34 C35 118.6(3) . . ?
C33 C34 H34 120.7 . . ?
C35 C34 H34 120.7 . . ?
C36 C35 C34 121.0(3) . . ?
C36 C35 H35 119.5 . . ?
C34 C35 H35 119.5 . . ?
C35 C36 C37 120.3(3) . . ?
C35 C36 H36 119.9 . . ?
C37 C36 H36 119.9 . . ?
C36 C37 C38 120.0(3) . . ?
C36 C37 H37 120.0 . . ?
C38 C37 H37 120.0 . . ?
C33 C38 C37 119.6(3) . . ?
C33 C38 H38 120.2 . . ?
C37 C38 H38 120.2 . . ?
O3 S3 C39 106.23(17) . . ?
O3 S3 C40 106.27(18) . . ?
C39 S3 C40 96.4(2) . . ?
S3 C39 H39A 109.5 . . ?
S3 C39 H39B 109.5 . . ?
H39A C39 H39B 109.5 . . ?
S3 C39 H39C 109.5 . . ?
H39A C39 H39C 109.5 . . ?
H39B C39 H39C 109.5 . . ?
S3 C40 H40A 109.5 . . ?
S3 C40 H40B 109.5 . . ?
H40A C40 H40B 109.5 . . ?
S3 C40 H40C 109.5 . . ?
H40A C40 H40C 109.5 . . ?
H40B C40 H40C 109.5 . . ?
O4 S4 C41 104.4(2) . . ?
O4 S4 C42 105.2(2) . . ?
C41 S4 C42 98.4(3) . . ?
S4 C41 H41A 109.5 . . ?
S4 C41 H41B 109.5 . . ?
H41A C41 H41B 109.5 . . ?
S4 C41 H41C 109.5 . . ?
H41A C41 H41C 109.5 . . ?
H41B C41 H41C 109.5 . . ?
S4 C42 H42A 109.5 . . ?
S4 C42 H42B 109.5 . . ?
H42A C42 H42B 109.5 . . ?
S4 C42 H42C 109.5 . . ?
H42A C42 H42C 109.5 . . ?
H42B C42 H42C 109.5 . . ?

loop_
_geom_bond_atom_site_label_1
_geom_bond_atom_site_label_2
_geom_bond_distance
_geom_bond_site_symmetry_2
_geom_bond_publ_flag
S1 C13 1.661(3) . ?
S2 C14 1.646(3) . ?
O1 C11 1.209(3) . ?
O2 C12 1.217(3) . ?
N11 C13 1.383(3) . ?
N11 C11 1.392(3) . ?
N11 H11 0.8600 . ?
N12 C12 1.381(3) . ?
N12 C14 1.390(3) . ?
N12 H12 0.8600 . ?
N13 C13 1.350(3) . ?
N13 C21 1.441(3) . ?
N13 C15 1.445(3) . ?
N14 C14 1.367(3) . ?
N14 C27 1.435(3) . ?
N14 C33 1.442(3) . ?
C1 C6 1.386(3) . ?
C1 C2 1.391(4) . ?
C1 C11 1.486(3) . ?
C2 C3 1.380(4) . ?
C2 H2 0.9300 . ?
C3 C4 1.379(4) . ?
C3 H3 0.9300 . ?
C4 C5 1.394(4) . ?
C4 H4 0.9300 . ?
C5 C6 1.387(3) . ?
C5 C12 1.490(3) . ?
C6 H6 0.9300 . ?
C15 C16 1.379(4) . ?
C15 C20 1.383(4) . ?
C16 C17 1.387(4) . ?
C16 H16 0.9300 . ?
C17 C18 1.368(5) . ?
C17 H17 0.9300 . ?
C18 C19 1.376(5) . ?
C18 H18 0.9300 . ?
C19 C20 1.381(4) . ?
C19 H19 0.9300 . ?
C20 H20 0.9300 . ?
C21 C22 1.370(4) . ?
C21 C26 1.381(4) . ?
C22 C23 1.389(4) . ?
C22 H22 0.9300 . ?
C23 C24 1.376(5) . ?
C23 H23 0.9300 . ?
C24 C25 1.356(5) . ?
C24 H24 0.9300 . ?
C25 C26 1.386(4) . ?
C25 H25 0.9300 . ?
C26 H26 0.9300 . ?
C27 C28 1.381(4) . ?
C27 C32 1.381(4) . ?
C28 C29 1.389(5) . ?
C28 H28 0.9300 . ?
C29 C30 1.369(5) . ?
C29 H29 0.9300 . ?
C30 C31 1.370(6) . ?
C30 H30 0.9300 . ?
C31 C32 1.389(5) . ?
C31 H31 0.9300 . ?
C32 H32 0.9300 . ?
C33 C38 1.376(4) . ?
C33 C34 1.383(4) . ?
C34 C35 1.384(4) . ?
C34 H34 0.9300 . ?
C35 C36 1.360(5) . ?
C35 H35 0.9300 . ?
C36 C37 1.369(5) . ?
C36 H36 0.9300 . ?
C37 C38 1.381(5) . ?
C37 H37 0.9300 . ?
C38 H38 0.9300 . ?
S3 O3 1.499(2) . ?
S3 C39 1.767(4) . ?
S3 C40 1.782(4) . ?
C39 H39A 0.9600 . ?
C39 H39B 0.9600 . ?
C39 H39C 0.9600 . ?
C40 H40A 0.9600 . ?
C40 H40B 0.9600 . ?
C40 H40C 0.9600 . ?
S4 O4 1.482(3) . ?
S4 C41 1.783(6) . ?
S4 C42 1.794(5) . ?
C41 H41A 0.9600 . ?
C41 H41B 0.9600 . ?
C41 H41C 0.9600 . ?
C42 H42A 0.9600 . ?
C42 H42B 0.9600 . ?
C42 H42C 0.9600 . ?

loop_
_geom_hbond_atom_site_label_D
_geom_hbond_atom_site_label_H
_geom_hbond_atom_site_label_A
_geom_hbond_distance_DH
_geom_hbond_distance_HA
_geom_hbond_distance_DA
_geom_hbond_angle_DHA
_geom_hbond_site_symmetry_A
_geom_hbond_publ_flag
N11 H11 O3 0.86 2.05 2.821(3) 148.5 . yes
N12 H12 O4 0.86 2.05 2.826(3) 149.6 . yes
